data_7214429
loop_
_publ_author_name
'Xu, Zhiguang'
'Liu, Haiyang'
'Mahmood, Mian HR'
'Cai, Yuepeng'
'Xu, Xuan'
'Tang, Youwen'

_publ_section_title
;
 Spontaneous resolution of chiral bis-sulfoxides with asymmetric
 atropisomerism
;
_journal_issue 19
_journal_name_full CrystEngComm
_journal_page_first 3839
_journal_paper_doi 10.1039/c4ce00296b
_journal_volume 16
_journal_year 2014
_chemical_formula_moiety 'C16 H26 O2 S2'
_chemical_formula_sum 'C16 H26 O2 S2'
_chemical_formula_weight 314.49
_chemical_name_systematic 1,3-bis((tert-butylsulfinyl)methyl)benzene
_space_group_IT_number 14
_symmetry_cell_setting monoclinic
_symmetry_Int_Tables_number 14
_symmetry_space_group_name_Hall '-P 2ybc'
_symmetry_space_group_name_H-M 'P 1 21/c 1'
_atom_sites_solution_hydrogens geom
_atom_sites_solution_primary direct
_atom_sites_solution_secondary difmap
_audit_creation_method SHELXL-97
_cell_angle_alpha 90.00
_cell_angle_beta 93.151(2)
_cell_angle_gamma 90.00
_cell_formula_units_Z 4
_cell_length_a 12.443(2)
_cell_length_b 6.5577(11)
_cell_length_c 21.666(3)
_cell_measurement_reflns_used 2250
_cell_measurement_temperature 293(2)
_cell_measurement_theta_max 23.35
_cell_measurement_theta_min 2.43
_cell_volume 1765.2(5)
_computing_cell_refinement 'Bruker SMART'
_computing_data_collection 'Bruker SMART'
_computing_data_reduction 'Bruker SAINT'
_computing_molecular_graphics 'Bruker SHELXTL'
_computing_publication_material 'Bruker SHELXTL'
_computing_structure_refinement 'SHELXL-97 (Sheldrick, 1997)'
_computing_structure_solution 'SHELXS-97 (Sheldrick, 1990)'
_diffrn_ambient_temperature 298(2)
_diffrn_measured_fraction_theta_full 0.997
_diffrn_measured_fraction_theta_max 0.997
_diffrn_measurement_device_type 'CCD area detector'
_diffrn_measurement_method 'phi and omega scans'
_diffrn_radiation_monochromator graphite
_diffrn_radiation_type MoK\a
_diffrn_radiation_wavelength 0.71073
_diffrn_reflns_av_R_equivalents 0.0281
_diffrn_reflns_av_sigmaI/netI 0.0332
_diffrn_reflns_limit_h_max 15
_diffrn_reflns_limit_h_min -14
_diffrn_reflns_limit_k_max 7
_diffrn_reflns_limit_k_min -7
_diffrn_reflns_limit_l_max 22
_diffrn_reflns_limit_l_min -26
_diffrn_reflns_number 8800
_diffrn_reflns_theta_full 25.50
_diffrn_reflns_theta_max 25.50
_diffrn_reflns_theta_min 1.88
_diffrn_source 'fine-focus sealed tube'
_exptl_absorpt_coefficient_mu 0.301
_exptl_absorpt_correction_T_max 0.9562
_exptl_absorpt_correction_T_min 0.9258
_exptl_absorpt_correction_type multi-scan
_exptl_absorpt_process_details 'SADABS (Sheldrick, 1996)'
_exptl_crystal_colour blue
_exptl_crystal_density_diffrn 1.183
_exptl_crystal_density_method 'not measured'
_exptl_crystal_description block
_exptl_crystal_F_000 680
_exptl_crystal_size_max 0.26
_exptl_crystal_size_mid 0.22
_exptl_crystal_size_min 0.15
_refine_diff_density_max 0.944
_refine_diff_density_min -0.432
_refine_diff_density_rms 0.050
_refine_ls_extinction_method none
_refine_ls_goodness_of_fit_ref 1.062
_refine_ls_hydrogen_treatment constr
_refine_ls_matrix_type full
_refine_ls_number_parameters 196
_refine_ls_number_reflns 3261
_refine_ls_number_restraints 0
_refine_ls_restrained_S_all 1.062
_refine_ls_R_factor_all 0.0813
_refine_ls_R_factor_gt 0.0573
_refine_ls_shift/su_max 0.000
_refine_ls_shift/su_mean 0.000
_refine_ls_structure_factor_coef Fsqd
_refine_ls_weighting_details 'calc w=1/[\s^2^(Fo^2^)+(0.0762P)^2^+0.9899P] where P=(Fo^2^+2Fc^2^)/3'
_refine_ls_weighting_scheme calc
_refine_ls_wR_factor_gt 0.1502
_refine_ls_wR_factor_ref 0.1645
_reflns_number_gt 2311
_reflns_number_total 3261
_reflns_threshold_expression >2sigma(I)
_cod_data_source_file c4ce00296b2.cif
_cod_data_source_block c
_cod_original_sg_symbol_H-M 'P 21/c'
_cod_database_code 7214429

loop_
_symmetry_equiv_pos_as_xyz
'x, y, z'
'-x, y+1/2, -z+1/2'
'-x, -y, -z'
'x, -y-1/2, z-1/2'

loop_
_atom_site_label
_atom_site_type_symbol
_atom_site_fract_x
_atom_site_fract_y
_atom_site_fract_z
_atom_site_U_iso_or_equiv
_atom_site_adp_type
_atom_site_occupancy
_atom_site_symmetry_multiplicity
_atom_site_calc_flag
_atom_site_refinement_flags
S1 S 0.61344(7) 0.78918(13) 0.12989(4) 0.0573(3) Uani 1 1 d .
S2 S 0.99225(6) 0.21020(15) 0.14868(4) 0.0619(3) Uani 1 1 d .
O1 O 0.5195(3) 0.6733(5) 0.10893(18) 0.0874(10) Uani 0.80 1 d P
O1' O 0.6625(10) 0.6990(18) 0.1791(5) 0.071(3) Uani 0.20 1 d P
O2 O 0.9519(3) 0.0075(5) 0.13316(17) 0.1150(12) Uani 1 1 d .
C1 C 0.5017(3) 1.0277(6) 0.20148(17) 0.0752(10) Uani 1 1 d .
H1A H 0.5453 0.9775 0.2361 0.113 Uiso 1 1 calc R
H1B H 0.4448 0.9325 0.1914 0.113 Uiso 1 1 calc R
H1C H 0.4713 1.1570 0.2118 0.113 Uiso 1 1 calc R
C2 C 0.6686(3) 1.1854(6) 0.16219(18) 0.0723(10) Uani 1 1 d .
H2A H 0.6456 1.3126 0.1790 0.108 Uiso 1 1 calc R
H2B H 0.7068 1.2106 0.1257 0.108 Uiso 1 1 calc R
H2C H 0.7150 1.1164 0.1922 0.108 Uiso 1 1 calc R
C3 C 0.5043(3) 1.1371(6) 0.09082(16) 0.0681(9) Uani 1 1 d .
H3A H 0.4756 1.2679 0.1012 0.102 Uiso 1 1 calc R
H3B H 0.4462 1.0451 0.0802 0.102 Uiso 1 1 calc R
H3C H 0.5488 1.1513 0.0563 0.102 Uiso 1 1 calc R
C4 C 0.5710(2) 1.0535(5) 0.14591(14) 0.0511(7) Uani 1 1 d .
C5 C 0.6973(3) 0.8329(5) 0.06545(17) 0.0684(10) Uani 1 1 d .
H5A H 0.6543 0.8922 0.0313 0.082 Uiso 1 1 calc R
H5B H 0.7540 0.9286 0.0776 0.082 Uiso 1 1 calc R
C6 C 0.7459(3) 0.6380(5) 0.04508(14) 0.0536(8) Uani 1 1 d .
C7 C 0.6933(3) 0.5105(6) 0.00237(14) 0.0599(9) Uani 1 1 d .
H7 H 0.6248 0.5448 -0.0137 0.072 Uiso 1 1 calc R
C8 C 0.7410(3) 0.3341(6) -0.01643(14) 0.0619(9) Uani 1 1 d .
H8 H 0.7050 0.2509 -0.0455 0.074 Uiso 1 1 calc R
C9 C 0.8409(3) 0.2798(5) 0.00720(15) 0.0594(8) Uani 1 1 d .
H9 H 0.8725 0.1599 -0.0059 0.071 Uiso 1 1 calc R
C10 C 0.8955(2) 0.4017(5) 0.05044(14) 0.0526(8) Uani 1 1 d .
C11 C 0.8475(3) 0.5805(5) 0.06887(14) 0.0556(8) Uani 1 1 d .
H11 H 0.8840 0.6638 0.0977 0.067 Uiso 1 1 calc R
C12 C 1.0052(3) 0.3435(6) 0.07750(16) 0.0702(10) Uani 1 1 d .
H12A H 1.0484 0.4652 0.0848 0.084 Uiso 1 1 calc R
H12B H 1.0411 0.2574 0.0487 0.084 Uiso 1 1 calc R
C13 C 1.1348(3) 0.1867(6) 0.17628(15) 0.0616(9) Uani 1 1 d .
C14 C 1.1790(4) 0.3976(9) 0.1874(3) 0.128(2) Uani 1 1 d .
H14A H 1.2427 0.3901 0.2144 0.192 Uiso 1 1 calc R
H14B H 1.1261 0.4801 0.2062 0.192 Uiso 1 1 calc R
H14C H 1.1964 0.4573 0.1488 0.192 Uiso 1 1 calc R
C15 C 1.1300(4) 0.0741(10) 0.2368(2) 0.121(2) Uani 1 1 d .
H15A H 1.0907 -0.0507 0.2303 0.182 Uiso 1 1 calc R
H15B H 1.0945 0.1575 0.2659 0.182 Uiso 1 1 calc R
H15C H 1.2017 0.0440 0.2527 0.182 Uiso 1 1 calc R
C16 C 1.1954(4) 0.0691(10) 0.1305(2) 0.123(2) Uani 1 1 d .
H16A H 1.2142 0.1579 0.0975 0.185 Uiso 1 1 calc R
H16B H 1.1512 -0.0401 0.1139 0.185 Uiso 1 1 calc R
H16C H 1.2597 0.0140 0.1505 0.185 Uiso 1 1 calc R

loop_
_atom_site_aniso_label
_atom_site_aniso_U_11
_atom_site_aniso_U_22
_atom_site_aniso_U_33
_atom_site_aniso_U_23
_atom_site_aniso_U_13
_atom_site_aniso_U_12
S1 0.0672(5) 0.0365(4) 0.0685(5) 0.0072(4) 0.0067(4) 0.0031(4)
S2 0.0519(5) 0.0734(6) 0.0602(5) 0.0120(4) 0.0017(4) -0.0049(4)
O1 0.083(2) 0.051(2) 0.128(3) -0.0172(19) 0.011(2) -0.0176(16)
O1' 0.087(8) 0.063(8) 0.062(7) 0.024(6) -0.003(6) 0.026(6)
O2 0.107(2) 0.075(2) 0.157(3) 0.026(2) -0.052(2) -0.0375(18)
C1 0.084(3) 0.069(3) 0.074(2) 0.001(2) 0.0143(19) 0.013(2)
C2 0.077(2) 0.052(2) 0.086(2) -0.0087(19) -0.0111(19) -0.0087(18)
C3 0.072(2) 0.056(2) 0.075(2) 0.0089(18) -0.0104(18) 0.0128(18)
C4 0.0557(18) 0.0380(17) 0.0588(18) 0.0009(14) -0.0051(14) 0.0036(14)
C5 0.088(3) 0.045(2) 0.073(2) 0.0111(17) 0.0140(19) 0.0103(18)
C6 0.069(2) 0.0418(17) 0.0510(17) 0.0082(14) 0.0075(15) 0.0025(15)
C7 0.062(2) 0.061(2) 0.0559(19) 0.0106(17) -0.0032(15) 0.0044(17)
C8 0.072(2) 0.060(2) 0.0519(18) -0.0038(16) -0.0045(16) -0.0035(18)
C9 0.070(2) 0.052(2) 0.0572(18) 0.0017(16) 0.0101(16) 0.0075(17)
C10 0.0524(17) 0.057(2) 0.0488(17) 0.0121(15) 0.0058(13) 0.0013(15)
C11 0.063(2) 0.054(2) 0.0493(17) 0.0053(14) 0.0011(14) -0.0122(16)
C12 0.0530(19) 0.088(3) 0.070(2) 0.022(2) 0.0061(16) 0.0014(18)
C13 0.0521(18) 0.076(3) 0.0555(19) 0.0004(17) -0.0054(14) -0.0008(17)
C14 0.118(4) 0.110(4) 0.149(5) -0.015(4) -0.055(3) -0.037(3)
C15 0.100(3) 0.175(6) 0.087(3) 0.046(3) -0.021(3) 0.004(4)
C16 0.077(3) 0.188(6) 0.104(3) -0.026(4) -0.005(2) 0.058(3)

loop_
_atom_type_symbol
_atom_type_description
_atom_type_scat_dispersion_real
_atom_type_scat_dispersion_imag
_atom_type_scat_source
C C 0.0033 0.0016 'International Tables Vol C Tables 4.2.6.8 and 6.1.1.4'
H H 0.0000 0.0000 'International Tables Vol C Tables 4.2.6.8 and 6.1.1.4'
O O 0.0106 0.0060 'International Tables Vol C Tables 4.2.6.8 and 6.1.1.4'
S S 0.1246 0.1234 'International Tables Vol C Tables 4.2.6.8 and 6.1.1.4'

loop_
_geom_angle_atom_site_label_1
_geom_angle_atom_site_label_2
_geom_angle_atom_site_label_3
_geom_angle
O1' S1 O1 110.1(6)
O1' S1 C5 115.3(5)
O1 S1 C5 109.3(2)
O1' S1 C4 112.8(5)
O1 S1 C4 108.49(17)
C5 S1 C4 100.29(15)
O2 S2 C12 107.1(2)
O2 S2 C13 108.16(18)
C12 S2 C13 100.95(15)
C4 C1 H1A 109.5
C4 C1 H1B 109.5
H1A C1 H1B 109.5
C4 C1 H1C 109.5
H1A C1 H1C 109.5
H1B C1 H1C 109.5
C4 C2 H2A 109.5
C4 C2 H2B 109.5
H2A C2 H2B 109.5
C4 C2 H2C 109.5
H2A C2 H2C 109.5
H2B C2 H2C 109.5
C4 C3 H3A 109.5
C4 C3 H3B 109.5
H3A C3 H3B 109.5
C4 C3 H3C 109.5
H3A C3 H3C 109.5
H3B C3 H3C 109.5
C2 C4 C3 111.9(3)
C2 C4 C1 111.0(3)
C3 C4 C1 110.5(3)
C2 C4 S1 110.2(2)
C3 C4 S1 109.9(2)
C1 C4 S1 102.9(2)
C6 C5 S1 110.7(2)
C6 C5 H5A 109.5
S1 C5 H5A 109.5
C6 C5 H5B 109.5
S1 C5 H5B 109.5
H5A C5 H5B 108.1
C7 C6 C11 118.1(3)
C7 C6 C5 122.0(3)
C11 C6 C5 119.9(3)
C8 C7 C6 120.7(3)
C8 C7 H7 119.7
C6 C7 H7 119.7
C9 C8 C7 120.6(3)
C9 C8 H8 119.7
C7 C8 H8 119.7
C8 C9 C10 120.4(3)
C8 C9 H9 119.8
C10 C9 H9 119.8
C9 C10 C11 118.9(3)
C9 C10 C12 121.2(3)
C11 C10 C12 119.9(3)
C10 C11 C6 121.3(3)
C10 C11 H11 119.3
C6 C11 H11 119.3
C10 C12 S2 109.7(2)
C10 C12 H12A 109.7
S2 C12 H12A 109.7
C10 C12 H12B 109.7
S2 C12 H12B 109.7
H12A C12 H12B 108.2
C16 C13 C14 112.8(4)
C16 C13 C15 111.7(4)
C14 C13 C15 110.0(4)
C16 C13 S2 109.8(3)
C14 C13 S2 108.2(3)
C15 C13 S2 103.8(3)
C13 C14 H14A 109.5
C13 C14 H14B 109.5
H14A C14 H14B 109.5
C13 C14 H14C 109.5
H14A C14 H14C 109.5
H14B C14 H14C 109.5
C13 C15 H15A 109.5
C13 C15 H15B 109.5
H15A C15 H15B 109.5
C13 C15 H15C 109.5
H15A C15 H15C 109.5
H15B C15 H15C 109.5
C13 C16 H16A 109.5
C13 C16 H16B 109.5
H16A C16 H16B 109.5
C13 C16 H16C 109.5
H16A C16 H16C 109.5
H16B C16 H16C 109.5

loop_
_geom_bond_atom_site_label_1
_geom_bond_atom_site_label_2
_geom_bond_distance
S1 O1' 1.337(10)
S1 O1 1.446(3)
S1 C5 1.811(4)
S1 C4 1.850(3)
S2 O2 1.454(3)
S2 C12 1.788(3)
S2 C13 1.846(3)
C1 C4 1.529(5)
C1 H1A 0.9600
C1 H1B 0.9600
C1 H1C 0.9600
C2 C4 1.516(4)
C2 H2A 0.9600
C2 H2B 0.9600
C2 H2C 0.9600
C3 C4 1.519(4)
C3 H3A 0.9600
C3 H3B 0.9600
C3 H3C 0.9600
C5 C6 1.491(5)
C5 H5A 0.9700
C5 H5B 0.9700
C6 C7 1.385(5)
C6 C11 1.391(4)
C7 C8 1.372(5)
C7 H7 0.9300
C8 C9 1.366(5)
C8 H8 0.9300
C9 C10 1.381(5)
C9 H9 0.9300
C10 C11 1.384(4)
C10 C12 1.505(4)
C11 H11 0.9300
C12 H12A 0.9700
C12 H12B 0.9700
C13 C16 1.494(6)
C13 C14 1.503(6)
C13 C15 1.509(5)
C14 H14A 0.9600
C14 H14B 0.9600
C14 H14C 0.9600
C15 H15A 0.9600
C15 H15B 0.9600
C15 H15C 0.9600
C16 H16A 0.9600
C16 H16B 0.9600
C16 H16C 0.9600

loop_
_geom_torsion_atom_site_label_1
_geom_torsion_atom_site_label_2
_geom_torsion_atom_site_label_3
_geom_torsion_atom_site_label_4
_geom_torsion
O1' S1 C4 C2 63.1(7)
O1 S1 C4 C2 -174.6(3)
C5 S1 C4 C2 -60.1(3)
O1' S1 C4 C3 -173.1(6)
O1 S1 C4 C3 -50.9(3)
C5 S1 C4 C3 63.7(3)
O1' S1 C4 C1 -55.4(6)
O1 S1 C4 C1 66.9(3)
C5 S1 C4 C1 -178.6(2)
O1' S1 C5 C6 56.3(7)
O1 S1 C5 C6 -68.3(3)
C4 S1 C5 C6 177.7(3)
S1 C5 C6 C7 87.2(3)
S1 C5 C6 C11 -93.3(3)
C11 C6 C7 C8 -0.9(5)
C5 C6 C7 C8 178.7(3)
C6 C7 C8 C9 0.8(5)
C7 C8 C9 C10 0.0(5)
C8 C9 C10 C11 -0.6(5)
C8 C9 C10 C12 179.4(3)
C9 C10 C11 C6 0.5(4)
C12 C10 C11 C6 -179.5(3)
C7 C6 C11 C10 0.3(4)
C5 C6 C11 C10 -179.3(3)
C9 C10 C12 S2 -94.5(3)
C11 C10 C12 S2 85.5(3)
O2 S2 C12 C10 73.8(3)
C13 S2 C12 C10 -173.2(3)
O2 S2 C13 C16 52.0(4)
C12 S2 C13 C16 -60.3(4)
O2 S2 C13 C14 175.5(3)
C12 S2 C13 C14 63.2(4)
O2 S2 C13 C15 -67.7(4)
C12 S2 C13 C15 -179.9(3)
